data_7158829
loop_
_publ_author_name
'Natarajan, K.'
'Sharma, Suraj'
'C. P., Irfana Jesin'
'Kataria, Ramesh'
'Nandi, Ganesh Chandra'

_publ_section_title
;
 One-pot Synthesis of \a-sulfoximinophosphonate via Kabachnik--Fields
 Reactions
;
_journal_name_full 'Organic &amp; Biomolecular Chemistry'
_journal_paper_doi 10.1039/D2OB01355J
_journal_year 2022
_chemical_formula_moiety 'C23 H23 Br2 N2 O6 P S'
_chemical_formula_sum 'C23 H23 Br2 N2 O6 P S'
_chemical_formula_weight 646.28
_space_group_crystal_system triclinic
_space_group_IT_number 2
_space_group_name_Hall '-P 1'
_space_group_name_H-M_alt 'P -1'
_atom_sites_solution_hydrogens geom
_atom_sites_solution_primary dual
_audit_creation_date 2022-04-01
_audit_creation_method
;
Olex2 1.2-ac3
(compiled 2017.01.05 svn.r3372 for Rigaku Oxford Diffraction, GUI svn.r5289)
;
_audit_update_record
;
2022-04-28 deposited with the CCDC.	2022-08-19 downloaded from the CCDC.
;
_cell_angle_alpha 73.419(5)
_cell_angle_beta 86.038(4)
_cell_angle_gamma 82.267(4)
_cell_formula_units_Z 2
_cell_length_a 9.8628(3)
_cell_length_b 11.0438(6)
_cell_length_c 12.7968(7)
_cell_measurement_reflns_used 6688
_cell_measurement_temperature 293(2)
_cell_measurement_theta_max 24.0920
_cell_measurement_theta_min 3.3220
_cell_volume 1323.06(12)
_computing_cell_refinement 'CrysAlisPro 1.171.39.31d (Rigaku OD, 2017)'
_computing_data_collection 'CrysAlisPro 1.171.39.31d (Rigaku OD, 2017)'
_computing_data_reduction 'CrysAlisPro 1.171.39.31d (Rigaku OD, 2017)'
_computing_molecular_graphics 'Olex2 (Dolomanov et al., 2009)'
_computing_publication_material 'Olex2 (Dolomanov et al., 2009)'
_computing_structure_refinement 'ShelXL (Sheldrick, 2015)'
_computing_structure_solution 'ShelXT (Sheldrick, 2015)'
_diffrn_ambient_temperature 293(2)
_diffrn_detector 'CCD plate'
_diffrn_detector_type HyPix3000
_diffrn_measured_fraction_theta_full 0.995
_diffrn_measured_fraction_theta_max 0.937
_diffrn_measurement_details
;
List of Runs (angles in degrees, time in seconds):

  # Type    Start    End  Width  t~exp~   \w     \q     \k     \f   Frames
#--------------------------------------------------------------------------
  1  \w    -41.00 -13.00   0.50   10.00    --   -9.95  99.00-174.00   56
  2  \w    -11.00  39.00   0.50   10.00    --   10.22 -99.00  79.00  100
  3  \w    -18.00   7.00   0.50   10.00    --   -9.95  19.00   0.00   50
  4  \w    -19.00  53.00   0.50   10.00    --   -9.95  38.00-150.00  144
  5  \w    -50.00 -24.00   0.50   10.00    --   -9.95 125.00-180.00   52
  6  \w     13.00  48.00   0.50   10.00    --   -9.95  19.00   0.00   70
  7  \w     20.00  45.00   0.50   10.00    --   -9.95  19.00 -30.00   50
  8  \w    -21.00  15.00   0.50   10.00    --   -9.95  19.00 -30.00   72
  9  \w    -54.00 -19.00   0.50   10.00    --   -9.95 125.00-150.00   70
 10  \w     -9.00  19.00   0.50   10.00    --   -9.95  99.00-174.00   56
 11  \w    -42.00 -15.00   0.50   10.00    --   10.22 131.00 -77.66   54
 12  \w    -10.00  75.00   0.50   10.00    --   10.22  77.00   0.00  170
 13  \w    -30.00  -3.00   0.50   10.00    --   10.22 125.00 157.21   54
 14  \w    -23.00   4.00   0.50   10.00    --   10.22 117.00  34.59   54
 15  \w      3.00  59.00   0.50   10.00    --   10.22-125.00-180.00  112
 16  \w    -19.00  40.00   0.50   10.00    --   10.22 -99.00 120.00  118
 17  \w    -60.00   1.00   0.50   10.00    --   10.22 -19.00-150.00  122
 18  \w    -52.00 -26.00   0.50   10.00    --   10.22 -38.00 -60.00   52
;
_diffrn_measurement_device 'four-circle diffractometer'
_diffrn_measurement_device_type 'SuperNova, Single source at offset/far, HyPix3000'
_diffrn_measurement_method '\w scans'
_diffrn_orient_matrix_type 'CrysAlisPro convention (1999,Acta A55,543-557)'
_diffrn_orient_matrix_UB_11 -0.0150301000
_diffrn_orient_matrix_UB_12 0.0364779000
_diffrn_orient_matrix_UB_13 0.0377745000
_diffrn_orient_matrix_UB_21 -0.0383417000
_diffrn_orient_matrix_UB_22 0.0481189000
_diffrn_orient_matrix_UB_23 -0.0398248000
_diffrn_orient_matrix_UB_31 -0.0598070000
_diffrn_orient_matrix_UB_32 -0.0301725000
_diffrn_orient_matrix_UB_33 0.0183088000
_diffrn_radiation_monochromator mirror
_diffrn_radiation_probe x-ray
_diffrn_radiation_type MoK\a
_diffrn_radiation_wavelength 0.71073
_diffrn_reflns_av_R_equivalents 0.0322
_diffrn_reflns_av_unetI/netI 0.0565
_diffrn_reflns_Laue_measured_fraction_full 0.995
_diffrn_reflns_Laue_measured_fraction_max 0.937
_diffrn_reflns_limit_h_max 12
_diffrn_reflns_limit_h_min -12
_diffrn_reflns_limit_k_max 11
_diffrn_reflns_limit_k_min -14
_diffrn_reflns_limit_l_max 16
_diffrn_reflns_limit_l_min -15
_diffrn_reflns_number 18053
_diffrn_reflns_point_group_measured_fraction_full 0.995
_diffrn_reflns_point_group_measured_fraction_max 0.937
_diffrn_reflns_theta_full 25.242
_diffrn_reflns_theta_max 27.374
_diffrn_reflns_theta_min 3.324
_diffrn_source 'micro-focus sealed X-ray tube'
_diffrn_source_type 'SuperNova (Mo) X-ray Source'
_exptl_absorpt_coefficient_mu 3.243
_exptl_absorpt_correction_T_max 1.00000
_exptl_absorpt_correction_T_min 0.74296
_exptl_absorpt_correction_type multi-scan
_exptl_absorpt_process_details
;
CrysAlisPro 1.171.39.31d (Rigaku Oxford Diffraction, 2017)
Empirical absorption correction using spherical harmonics,
 implemented in SCALE3 ABSPACK scaling algorithm.
;
_exptl_crystal_colour 'clear light colourless'
_exptl_crystal_colour_lustre clear
_exptl_crystal_colour_modifier light
_exptl_crystal_colour_primary colourless
_exptl_crystal_density_diffrn 1.622
_exptl_crystal_description block
_exptl_crystal_F_000 648
_exptl_crystal_preparation Synthesized
_exptl_crystal_recrystallization_method 'Slow evaporation'
_exptl_crystal_size_max 0.24
_exptl_crystal_size_mid 0.2
_exptl_crystal_size_min 0.18
_refine_diff_density_max 0.461
_refine_diff_density_min -0.476
_refine_diff_density_rms 0.058
_refine_ls_extinction_method none
_refine_ls_goodness_of_fit_ref 1.019
_refine_ls_hydrogen_treatment constr
_refine_ls_matrix_type full
_refine_ls_number_parameters 318
_refine_ls_number_reflns 5636
_refine_ls_number_restraints 0
_refine_ls_restrained_S_all 1.019
_refine_ls_R_factor_all 0.1063
_refine_ls_R_factor_gt 0.0540
_refine_ls_shift/su_max 0.001
_refine_ls_shift/su_mean 0.000
_refine_ls_structure_factor_coef Fsqd
_refine_ls_weighting_details 'w=1/[\s^2^(Fo^2^)+(0.0387P)^2^+0.8194P] where P=(Fo^2^+2Fc^2^)/3'
_refine_ls_weighting_scheme calc
_refine_ls_wR_factor_gt 0.0962
_refine_ls_wR_factor_ref 0.1098
_reflns_Friedel_coverage 0.000
_reflns_number_gt 3389
_reflns_number_total 5636
_reflns_threshold_expression 'I > 2\s(I)'
_cod_data_source_file d2ob01355j2.cif
_cod_data_source_block rk-kn4fa
_cod_database_code 7158829
_shelx_shelxl_version_number 2017/1
_chemical_oxdiff_formula 'C H N O S Br P'
_shelx_space_group_comment
;
The symmetry employed for this shelxl refinement is uniquely defined
by the following loop, which should always be used as a source of
symmetry information in preference to the above space-group names.
They are only intended as comments.
;
_diffrn_oxdiff_ac3_digest_frames
;
0127083687b851d25f75efbce25f487981000252ff9
;
_reflns_odcompleteness_completeness 99.45
_reflns_odcompleteness_iscentric 1
_reflns_odcompleteness_theta 26.32
_olex2_refinement_description
;
1. Fixed Uiso
 At 1.2 times of:
  All C(H) groups, All C(H,H) groups
 At 1.5 times of:
  All C(H,H,H) groups
2.a Ternary CH refined with riding coordinates:
 C1(H1)
2.b Secondary CH2 refined with riding coordinates:
 C10(H10A,H10B), C8(H8A,H8B)
2.c Aromatic/amide H refined with riding coordinates:
 C3(H3), C17(H17), C4(H4), C19(H19), C20(H20), C13(H13), C7(H7), C16(H16),
 C6(H6), C23(H23), C14(H14), C22(H22)
2.d Idealised Me refined as rotating group:
 C9(H9A,H9B,H9C), C11(H11A,H11B,H11C)
;
_olex2_submission_special_instructions 'No special instructions were received'
_oxdiff_exptl_absorpt_empirical_details
;
Empirical correction (ABSPACK) includes:
- Absorption correction using spherical harmonics
- Frame scaling
;
_oxdiff_exptl_absorpt_empirical_full_max 1.287
_oxdiff_exptl_absorpt_empirical_full_min 0.814

loop_
_space_group_symop_operation_xyz
'x, y, z'
'-x, -y, -z'

loop_
_atom_site_label
_atom_site_type_symbol
_atom_site_fract_x
_atom_site_fract_y
_atom_site_fract_z
_atom_site_U_iso_or_equiv
_atom_site_adp_type
_atom_site_occupancy
_atom_site_site_symmetry_order
_atom_site_calc_flag
_atom_site_refinement_flags_posn
_atom_site_refinement_flags_adp
_atom_site_refinement_flags_occupancy
_atom_site_disorder_assembly
_atom_site_disorder_group
Br2 Br 0.17951(5) -0.09221(4) 1.06170(3) 0.07746(19) Uani 1 1 d . . . . .
Br1 Br 0.00784(7) 0.86451(6) 0.72073(6) 0.1239(3) Uani 1 1 d . . . . .
S1 S 0.48150(9) 0.39628(9) 0.81718(7) 0.0461(2) Uani 1 1 d . . . . .
P1 P 0.79629(9) 0.37844(10) 0.64749(7) 0.0479(3) Uani 1 1 d . . . . .
O1 O 0.7833(2) 0.4911(2) 0.55500(19) 0.0584(7) Uani 1 1 d . . . . .
O3 O 0.8378(3) 0.3986(3) 0.7567(2) 0.0678(8) Uani 1 1 d . . . . .
O6 O 0.5657(2) 0.4145(3) 0.89856(18) 0.0602(7) Uani 1 1 d . . . . .
O2 O 0.9052(2) 0.2677(3) 0.6323(2) 0.0650(7) Uani 1 1 d . . . . .
N2 N 0.5349(3) 0.3963(3) 0.7032(2) 0.0438(7) Uani 1 1 d . . . . .
C2 C 0.6053(3) 0.2499(3) 0.5913(3) 0.0399(8) Uani 1 1 d . . . . .
C1 C 0.6418(3) 0.2989(3) 0.6830(3) 0.0423(8) Uani 1 1 d . . . . .
H1 H 0.655685 0.228350 0.749592 0.051 Uiso 1 1 calc R . . . .
C3 C 0.5038(3) 0.3166(3) 0.5203(3) 0.0414(8) Uani 1 1 d . . . . .
H3 H 0.455258 0.390773 0.530584 0.050 Uiso 1 1 calc R . . . .
N1 N 0.5180(5) 0.1214(5) 0.3256(3) 0.0789(12) Uani 1 1 d . . . . .
C18 C 0.4018(3) 0.2581(3) 0.8847(3) 0.0454(9) Uani 1 1 d . . . . .
C17 C 0.2699(4) 0.5503(4) 0.6970(3) 0.0483(9) Uani 1 1 d . . . . .
H17 H 0.285641 0.499963 0.649217 0.058 Uiso 1 1 calc R . . . .
C12 C 0.3472(3) 0.5223(3) 0.7889(3) 0.0456(9) Uani 1 1 d . . . . .
C4 C 0.4743(4) 0.2734(4) 0.4344(3) 0.0485(9) Uani 1 1 d . . . . .
H4 H 0.405587 0.317463 0.386950 0.058 Uiso 1 1 calc R . . . .
C5 C 0.5475(4) 0.1650(4) 0.4199(3) 0.0541(10) Uani 1 1 d . . . . .
C21 C 0.2703(4) 0.0516(3) 0.9887(3) 0.0529(10) Uani 1 1 d . . . . .
O5 O 0.4202(5) 0.1754(4) 0.2729(3) 0.1168(14) Uani 1 1 d . . . . .
O4 O 0.5896(4) 0.0310(4) 0.3087(3) 0.1171(14) Uani 1 1 d . . . . .
C19 C 0.3440(4) 0.1938(4) 0.8253(3) 0.0580(10) Uani 1 1 d . . . . .
H19 H 0.349317 0.220672 0.749496 0.070 Uiso 1 1 calc R . . . .
C20 C 0.2782(4) 0.0896(4) 0.8777(3) 0.0625(11) Uani 1 1 d . . . . .
H20 H 0.239528 0.045527 0.837570 0.075 Uiso 1 1 calc R . . . .
C13 C 0.3232(4) 0.5980(4) 0.8602(3) 0.0619(11) Uani 1 1 d . . . . .
H13 H 0.375413 0.580611 0.921690 0.074 Uiso 1 1 calc R . . . .
C7 C 0.6761(4) 0.1398(4) 0.5746(3) 0.0558(10) Uani 1 1 d . . . . .
H7 H 0.743572 0.093960 0.622663 0.067 Uiso 1 1 calc R . . . .
C16 C 0.1705(4) 0.6520(4) 0.6765(3) 0.0588(10) Uani 1 1 d . . . . .
H16 H 0.119303 0.671494 0.614247 0.071 Uiso 1 1 calc R . . . .
C6 C 0.6488(4) 0.0967(4) 0.4887(4) 0.0614(11) Uani 1 1 d . . . . .
H6 H 0.697732 0.023229 0.477374 0.074 Uiso 1 1 calc R . . . .
C23 C 0.3959(4) 0.2163(4) 0.9973(3) 0.0701(12) Uani 1 1 d . . . . .
H23 H 0.437145 0.258317 1.037736 0.084 Uiso 1 1 calc R . . . .
C15 C 0.1460(4) 0.7248(4) 0.7469(4) 0.0675(12) Uani 1 1 d . . . . .
C14 C 0.2215(5) 0.6985(4) 0.8386(4) 0.0739(13) Uani 1 1 d . . . . .
H14 H 0.203575 0.749067 0.886105 0.089 Uiso 1 1 calc R . . . .
C22 C 0.3298(5) 0.1133(4) 1.0496(3) 0.0757(13) Uani 1 1 d . . . . .
H22 H 0.325075 0.085374 1.125374 0.091 Uiso 1 1 calc R . . . .
C10 C 0.8389(5) 0.5221(5) 0.7742(4) 0.0941(17) Uani 1 1 d . . . . .
H10A H 0.745742 0.562704 0.777531 0.113 Uiso 1 1 calc R . . . .
H10B H 0.887639 0.575754 0.714020 0.113 Uiso 1 1 calc R . . . .
C9 C 1.1260(5) 0.1978(5) 0.5696(5) 0.1056(18) Uani 1 1 d . . . . .
H9A H 1.086629 0.198073 0.503014 0.158 Uiso 1 1 calc GR . . . .
H9B H 1.125093 0.115349 0.621025 0.158 Uiso 1 1 calc GR . . . .
H9C H 1.218602 0.217207 0.555108 0.158 Uiso 1 1 calc GR . . . .
C11 C 0.9055(7) 0.5075(7) 0.8761(4) 0.150(3) Uani 1 1 d . . . . .
H11A H 0.995868 0.463066 0.874048 0.226 Uiso 1 1 calc GR . . . .
H11B H 0.853044 0.459782 0.936026 0.226 Uiso 1 1 calc GR . . . .
H11C H 0.911527 0.589870 0.885198 0.226 Uiso 1 1 calc GR . . . .
C8 C 1.0485(4) 0.2906(5) 0.6136(5) 0.0988(17) Uani 1 1 d . . . . .
H8A H 1.054113 0.374493 0.563593 0.119 Uiso 1 1 calc R . . . .
H8B H 1.086808 0.288644 0.681992 0.119 Uiso 1 1 calc R . . . .

loop_
_atom_site_aniso_label
_atom_site_aniso_U_11
_atom_site_aniso_U_22
_atom_site_aniso_U_33
_atom_site_aniso_U_23
_atom_site_aniso_U_13
_atom_site_aniso_U_12
Br2 0.0939(4) 0.0671(3) 0.0624(3) 0.0059(2) -0.0119(2) -0.0263(3)
Br1 0.1149(5) 0.0769(4) 0.1637(6) -0.0300(4) 0.0267(4) 0.0214(3)
S1 0.0478(5) 0.0642(6) 0.0327(5) -0.0196(4) 0.0004(4) -0.0164(5)
P1 0.0387(5) 0.0593(7) 0.0443(6) -0.0097(5) -0.0037(4) -0.0099(5)
O1 0.0532(15) 0.0628(17) 0.0527(15) -0.0008(13) 0.0005(12) -0.0189(13)
O3 0.0633(17) 0.090(2) 0.0549(16) -0.0196(15) -0.0136(13) -0.0224(16)
O6 0.0598(16) 0.089(2) 0.0413(14) -0.0260(14) -0.0053(12) -0.0237(15)
O2 0.0354(14) 0.0709(19) 0.0830(19) -0.0127(15) -0.0003(13) -0.0059(13)
N2 0.0418(16) 0.0594(19) 0.0319(15) -0.0159(14) 0.0019(12) -0.0073(14)
C2 0.0344(18) 0.043(2) 0.041(2) -0.0093(17) 0.0063(16) -0.0082(16)
C1 0.0408(19) 0.049(2) 0.0343(18) -0.0056(16) -0.0023(15) -0.0088(17)
C3 0.041(2) 0.044(2) 0.042(2) -0.0166(17) 0.0008(16) -0.0066(17)
N1 0.093(3) 0.092(3) 0.072(3) -0.049(3) 0.021(2) -0.038(3)
C18 0.048(2) 0.057(2) 0.0339(19) -0.0154(17) -0.0004(16) -0.0087(18)
C17 0.047(2) 0.057(2) 0.045(2) -0.0202(18) 0.0074(18) -0.012(2)
C12 0.048(2) 0.056(2) 0.038(2) -0.0197(18) 0.0085(17) -0.0171(18)
C4 0.050(2) 0.056(2) 0.042(2) -0.0160(19) 0.0020(17) -0.0104(19)
C5 0.065(3) 0.060(3) 0.050(2) -0.031(2) 0.016(2) -0.028(2)
C21 0.055(2) 0.049(2) 0.048(2) -0.0016(19) -0.0055(18) -0.0089(19)
O5 0.153(4) 0.134(4) 0.088(3) -0.065(3) -0.033(3) -0.016(3)
O4 0.137(3) 0.129(3) 0.124(3) -0.101(3) 0.033(2) -0.027(3)
C19 0.077(3) 0.067(3) 0.034(2) -0.0160(19) 0.0002(19) -0.023(2)
C20 0.087(3) 0.068(3) 0.039(2) -0.017(2) -0.001(2) -0.028(2)
C13 0.076(3) 0.072(3) 0.048(2) -0.029(2) 0.013(2) -0.026(3)
C7 0.052(2) 0.050(2) 0.064(3) -0.014(2) -0.0048(19) -0.004(2)
C16 0.054(2) 0.064(3) 0.055(2) -0.014(2) 0.010(2) -0.008(2)
C6 0.058(3) 0.049(2) 0.080(3) -0.028(2) 0.012(2) -0.005(2)
C23 0.096(3) 0.086(3) 0.036(2) -0.016(2) -0.005(2) -0.040(3)
C15 0.065(3) 0.056(3) 0.077(3) -0.017(3) 0.023(3) -0.009(2)
C14 0.094(3) 0.056(3) 0.080(3) -0.037(3) 0.032(3) -0.016(3)
C22 0.106(3) 0.093(3) 0.032(2) -0.009(2) -0.005(2) -0.044(3)
C10 0.106(4) 0.118(4) 0.080(3) -0.040(3) 0.007(3) -0.067(4)
C9 0.056(3) 0.099(4) 0.151(5) -0.028(4) 0.021(3) -0.002(3)
C11 0.201(7) 0.225(8) 0.061(3) -0.043(4) 0.001(4) -0.146(6)
C8 0.042(3) 0.109(4) 0.145(5) -0.037(4) 0.004(3) -0.012(3)

loop_
_atom_type_symbol
_atom_type_description
_atom_type_scat_dispersion_real
_atom_type_scat_dispersion_imag
_atom_type_scat_source
C C 0.0033 0.0016 'International Tables Vol C Tables 4.2.6.8 and 6.1.1.4'
H H 0.0000 0.0000 'International Tables Vol C Tables 4.2.6.8 and 6.1.1.4'
Br Br -0.2901 2.4595 'International Tables Vol C Tables 4.2.6.8 and 6.1.1.4'
N N 0.0061 0.0033 'International Tables Vol C Tables 4.2.6.8 and 6.1.1.4'
O O 0.0106 0.0060 'International Tables Vol C Tables 4.2.6.8 and 6.1.1.4'
P P 0.1023 0.0942 'International Tables Vol C Tables 4.2.6.8 and 6.1.1.4'
S S 0.1246 0.1234 'International Tables Vol C Tables 4.2.6.8 and 6.1.1.4'

loop_
_geom_angle_atom_site_label_1
_geom_angle_atom_site_label_2
_geom_angle_atom_site_label_3
_geom_angle
_geom_angle_site_symmetry_1
_geom_angle_site_symmetry_3
_geom_angle_publ_flag
O6 S1 N2 123.00(15) . . ?
O6 S1 C18 104.92(15) . . ?
O6 S1 C12 108.27(16) . . ?
N2 S1 C18 112.58(16) . . ?
N2 S1 C12 101.43(16) . . ?
C12 S1 C18 105.34(16) . . ?
O1 P1 O3 115.84(16) . . ?
O1 P1 O2 115.39(15) . . ?
O1 P1 C1 114.47(15) . . ?
O3 P1 C1 104.85(14) . . ?
O2 P1 O3 102.75(15) . . ?
O2 P1 C1 101.80(15) . . ?
C10 O3 P1 123.9(3) . . ?
C8 O2 P1 118.6(3) . . ?
C1 N2 S1 122.3(2) . . ?
C3 C2 C1 120.6(3) . . ?
C7 C2 C1 120.4(3) . . ?
C7 C2 C3 119.0(3) . . ?
P1 C1 H1 109.8 . . ?
N2 C1 P1 105.1(2) . . ?
N2 C1 C2 111.3(3) . . ?
N2 C1 H1 109.8 . . ?
C2 C1 P1 110.9(2) . . ?
C2 C1 H1 109.8 . . ?
C2 C3 H3 119.9 . . ?
C4 C3 C2 120.2(3) . . ?
C4 C3 H3 119.9 . . ?
O5 N1 C5 117.7(5) . . ?
O5 N1 O4 123.8(4) . . ?
O4 N1 C5 118.4(5) . . ?
C19 C18 S1 120.3(3) . . ?
C19 C18 C23 119.7(3) . . ?
C23 C18 S1 120.0(3) . . ?
C12 C17 H17 120.1 . . ?
C16 C17 H17 120.1 . . ?
C16 C17 C12 119.9(3) . . ?
C17 C12 S1 122.1(3) . . ?
C17 C12 C13 119.8(4) . . ?
C13 C12 S1 118.0(3) . . ?
C3 C4 H4 120.5 . . ?
C5 C4 C3 119.1(4) . . ?
C5 C4 H4 120.5 . . ?
C4 C5 N1 118.7(4) . . ?
C4 C5 C6 122.2(3) . . ?
C6 C5 N1 119.1(4) . . ?
C20 C21 Br2 119.7(3) . . ?
C20 C21 C22 121.3(3) . . ?
C22 C21 Br2 119.1(3) . . ?
C18 C19 H19 119.9 . . ?
C18 C19 C20 120.2(3) . . ?
C20 C19 H19 119.9 . . ?
C21 C20 C19 119.4(3) . . ?
C21 C20 H20 120.3 . . ?
C19 C20 H20 120.3 . . ?
C12 C13 H13 120.4 . . ?
C14 C13 C12 119.1(4) . . ?
C14 C13 H13 120.4 . . ?
C2 C7 H7 119.3 . . ?
C6 C7 C2 121.3(4) . . ?
C6 C7 H7 119.3 . . ?
C17 C16 H16 119.9 . . ?
C15 C16 C17 120.2(4) . . ?
C15 C16 H16 119.9 . . ?
C5 C6 H6 120.9 . . ?
C7 C6 C5 118.2(4) . . ?
C7 C6 H6 120.9 . . ?
C18 C23 H23 119.9 . . ?
C22 C23 C18 120.2(3) . . ?
C22 C23 H23 119.9 . . ?
C16 C15 Br1 120.8(4) . . ?
C16 C15 C14 120.8(4) . . ?
C14 C15 Br1 118.4(4) . . ?
C13 C14 C15 120.1(4) . . ?
C13 C14 H14 119.9 . . ?
C15 C14 H14 119.9 . . ?
C21 C22 H22 120.4 . . ?
C23 C22 C21 119.2(3) . . ?
C23 C22 H22 120.4 . . ?
O3 C10 H10A 109.8 . . ?
O3 C10 H10B 109.8 . . ?
O3 C10 C11 109.6(5) . . ?
H10A C10 H10B 108.2 . . ?
C11 C10 H10A 109.8 . . ?
C11 C10 H10B 109.8 . . ?
H9A C9 H9B 109.5 . . ?
H9A C9 H9C 109.5 . . ?
H9B C9 H9C 109.5 . . ?
C8 C9 H9A 109.5 . . ?
C8 C9 H9B 109.5 . . ?
C8 C9 H9C 109.5 . . ?
C10 C11 H11A 109.5 . . ?
C10 C11 H11B 109.5 . . ?
C10 C11 H11C 109.5 . . ?
H11A C11 H11B 109.5 . . ?
H11A C11 H11C 109.5 . . ?
H11B C11 H11C 109.5 . . ?
O2 C8 H8A 109.4 . . ?
O2 C8 H8B 109.4 . . ?
C9 C8 O2 111.1(4) . . ?
C9 C8 H8A 109.4 . . ?
C9 C8 H8B 109.4 . . ?
H8A C8 H8B 108.0 . . ?

loop_
_geom_bond_atom_site_label_1
_geom_bond_atom_site_label_2
_geom_bond_distance
_geom_bond_site_symmetry_2
_geom_bond_publ_flag
Br2 C21 1.902(3) . ?
Br1 C15 1.885(4) . ?
S1 O6 1.449(2) . ?
S1 N2 1.516(3) . ?
S1 C18 1.780(4) . ?
S1 C12 1.762(4) . ?
P1 O1 1.450(2) . ?
P1 O3 1.566(3) . ?
P1 O2 1.563(3) . ?
P1 C1 1.826(3) . ?
O3 C10 1.446(5) . ?
O2 C8 1.461(5) . ?
N2 C1 1.467(4) . ?
C2 C1 1.509(5) . ?
C2 C3 1.384(4) . ?
C2 C7 1.382(5) . ?
C1 H1 0.9800 . ?
C3 H3 0.9300 . ?
C3 C4 1.379(4) . ?
N1 C5 1.481(5) . ?
N1 O5 1.203(5) . ?
N1 O4 1.206(5) . ?
C18 C19 1.372(5) . ?
C18 C23 1.382(5) . ?
C17 H17 0.9300 . ?
C17 C12 1.383(5) . ?
C17 C16 1.364(5) . ?
C12 C13 1.393(5) . ?
C4 H4 0.9300 . ?
C4 C5 1.364(5) . ?
C5 C6 1.372(5) . ?
C21 C20 1.362(5) . ?
C21 C22 1.374(5) . ?
C19 H19 0.9300 . ?
C19 C20 1.377(5) . ?
C20 H20 0.9300 . ?
C13 H13 0.9300 . ?
C13 C14 1.370(6) . ?
C7 H7 0.9300 . ?
C7 C6 1.371(5) . ?
C16 H16 0.9300 . ?
C16 C15 1.359(6) . ?
C6 H6 0.9300 . ?
C23 H23 0.9300 . ?
C23 C22 1.369(5) . ?
C15 C14 1.372(6) . ?
C14 H14 0.9300 . ?
C22 H22 0.9300 . ?
C10 H10A 0.9700 . ?
C10 H10B 0.9700 . ?
C10 C11 1.458(6) . ?
C9 H9A 0.9600 . ?
C9 H9B 0.9600 . ?
C9 H9C 0.9600 . ?
C9 C8 1.418(7) . ?
C11 H11A 0.9600 . ?
C11 H11B 0.9600 . ?
C11 H11C 0.9600 . ?
C8 H8A 0.9700 . ?
C8 H8B 0.9700 . ?
